data_1563360
loop_
_publ_author_name
'Mila\<sinovi\'c, Valentina'
'Mol\<canov, Kre\<simir'
'Krawczuk, Anna'
'Bogdanov, Nikita E.'
'Zakharov, Boris A.'
'Boldyreva, Elena V.'
'Jelsch, Christian'
'Koji\'c-Prodi\'c, Biserka'

_publ_section_title
;
 Charge density studies of multicentre two-electron bonding of an anion
 radical at non-ambient temperature and pressure
;
_journal_issue 4
_journal_name_full IUCrJ
_journal_page_first
;
;
_journal_paper_doi 10.1107/S2052252521005273
_journal_volume 8
_journal_year 2021
_chemical_formula_moiety 'C15 H7 Cl2 N4 O2'
_chemical_formula_sum 'C15 H7 Cl2 N4 O2'
_chemical_formula_weight 346.132
_space_group_IT_number 14
_space_group_name_Hall '-P 2yn'
_space_group_name_H-M_alt 'P 1 21/n 1'
_symmetry_cell_setting monoclinic
_symmetry_space_group_name_Hall '-P 2yn'
_atom_sites_solution_hydrogens difmap
_atom_sites_solution_primary direct
_atom_sites_solution_secondary difmap
_audit_creation_method 'MoPro v20.01             '
_cell_angle_alpha 90.
_cell_angle_beta 94.7400
_cell_angle_gamma 90.
_cell_formula_units_Z 4
_cell_length_a 6.8159
_cell_length_b 10.0882
_cell_length_c 20.5143
_cell_volume 1405.742
_computing_structure_refinement 'MoPro (J. Appl. Cryst. 2005, 38, 38-54)'
_diffrn_measured_fraction_theta_full 0.978
_diffrn_measured_fraction_theta_max 0.899
_diffrn_radiation_source 'fine-focus sealed tube'
_diffrn_radiation_type MoK\a
_diffrn_radiation_wavelength 0.71073
_diffrn_reflns_av_sigmaI/netI 0.03893
_diffrn_reflns_limit_h_max 9
_diffrn_reflns_limit_h_min -9
_diffrn_reflns_limit_k_max 13
_diffrn_reflns_limit_k_min 0
_diffrn_reflns_limit_l_max 26
_diffrn_reflns_limit_l_min 0
_diffrn_reflns_theta_full 25.47
_diffrn_reflns_theta_max 28.21
_diffrn_reflns_theta_min 1.99
_exptl_crystal_density_diffrn 1.636
_exptl_crystal_density_method 'not measured'
_exptl_crystal_F_000 700
_refine_ls_extinction_method none
_refine_ls_goodness_of_fit_ref 0.940
_refine_ls_hydrogen_treatment refxyz
_refine_ls_matrix_type full
_refine_ls_number_parameters 238
_refine_ls_number_reflns 3147
_refine_ls_number_restraints 19
_refine_ls_restrained_S_all 0.397
_refine_ls_R_factor_all 0.0377
_refine_ls_R_factor_gt 0.0377
_refine_ls_shift/su_max 0.033
_refine_ls_shift/su_mean 0.000
_refine_ls_structure_factor_coef Fsqd
_refine_ls_weighting_details 'calc w =1/[1.3*\s^2^(Fo^2^)]'
_refine_ls_weighting_scheme calc
_refine_ls_wR_factor_gt 0.0340
_refine_ls_wR_factor_ref 0.0369
_reflns_number_gt 3147
_reflns_number_total 3147
_reflns_threshold_expression >2.0sigma(I)
_cod_data_source_file lq5037.cif
_cod_data_source_block 210K
_cod_original_sg_symbol_Hall 'P ?'
_cod_original_sg_symbol_H-M 'P ?'
_cod_database_code 1563360

loop_
_symmetry_equiv_pos_as_xyz
'x, y, z'
'-x+1/2, y+1/2, -z+1/2'
'-x, -y, -z'
'x+1/2, -y+1/2, z+1/2'

loop_
_atom_site_type_symbol
_atom_site_label
_atom_site_fract_x
_atom_site_fract_y
_atom_site_fract_z
_atom_site_U_iso_or_equiv
_atom_site_adp_type
_atom_site_occupancy
_atom_site_calc_flag
_atom_site_refinement_flags_posn
_atom_site_refinement_flags_adp
_atom_site_disorder_assembly
_atom_site_disorder_group
Cl Cl1 0.20600(5) 0.11284(3) -0.007091(17) 0.02544(6) Uani 1 d . . . .
Cl Cl2 0.11732(5) 0.28113(3) 0.117193(16) 0.02557(6) Uani 1 d . . . .
O O1 0.13533(13) 0.56691(9) 0.09446(4) 0.02469(16) Uani 1 d . . . .
O O2 0.29004(14) 0.27801(9) -0.11823(4) 0.02832(18) Uani 1 d . . . .
N N1 0.29787(18) 0.81400(12) -0.00665(6) 0.0315(2) Uani 1 d . . . .
N N2 0.41777(18) 0.59850(12) -0.16769(6) 0.0311(2) Uani 1 d . . . .
C C1 0.18084(19) 0.50001(14) 0.04667(6) 0.0184(2) Uani 1 d . . . .
C C2 0.24722(18) 0.56004(13) -0.01152(6) 0.0176(2) Uani 1 d . . . .
C C3 0.28858(19) 0.48683(13) -0.06604(6) 0.0180(2) Uani 1 d . . . .
C C4 0.2637(2) 0.34362(13) -0.06874(7) 0.0192(2) Uani 1 d . . . .
C C5 0.21315(19) 0.28241(13) -0.00758(6) 0.0188(2) Uani 1 d . . . .
C C6 0.17471(19) 0.35477(13) 0.04595(6) 0.0189(2) Uani 1 d . . . .
C C7 0.27532(19) 0.70004(14) -0.00926(6) 0.0208(2) Uani 1 d . . . .
C C8 0.35898(19) 0.54926(14) -0.12195(7) 0.0217(2) Uani 1 d . . . .
N N3 0.31909(17) 0.95339(11) 0.18293(6) 0.0271(2) Uani 1 d . . . .
N N4 0.99182(19) 1.20333(13) 0.24852(6) 0.0377(2) Uani 1 d . . . .
C C9 0.3515(2) 0.99951(15) 0.24446(7) 0.0264(2) Uani 1 d . . . .
H H9 0.2369(14) 0.9805(19) 0.2768(5) 0.05417 Uani 1 d D U . .
C C10 0.5220(2) 1.06812(14) 0.26341(7) 0.0245(2) Uani 1 d . . . .
H H10 0.5518(11) 1.1025(13) 0.3133(2) 0.04694 Uani 1 d D U . .
C C11 0.6574(2) 1.08877(13) 0.21770(7) 0.0235(2) Uani 1 d . . . .
C C12 0.6208(2) 1.04218(15) 0.15428(7) 0.0295(3) Uani 1 d . . . .
H H12 0.7300(10) 1.0547(13) 0.1193(3) 0.05669 Uani 1 d D U . .
C C13 0.4496(2) 0.97302(15) 0.13815(7) 0.0307(3) Uani 1 d . . . .
H H13 0.412(3) 0.9360(16) 0.0892(3) 0.06023 Uani 1 calc D U . .
C C14 0.1395(3) 0.87628(17) 0.16393(9) 0.0441(3) Uani 1 d . . . .
H H14Aa 0.0605(9) 0.9221(6) 0.1222(2) 0.06820 Uani 0.49 calc D U . 1
H H14Ba 0.1796(10) 0.7767(3) 0.1516(3) 0.07358 Uani 0.49 calc D U . 1
H H14Ca 0.0474(7) 0.8738(7) 0.2041(2) 0.06920 Uani 0.49 calc D U . 1
H H14Ab 0.174(6) 0.795(4) 0.146(2) 0.07177 Uani 0.51 calc D U . 2
H H14Bb 0.060(6) 0.859(4) 0.206(2) 0.06972 Uani 0.51 calc D U . 2
H H14Cb 0.045(6) 0.933(4) 0.127(2) 0.06798 Uani 0.51 calc D U . 2
C C15 0.8398(2) 1.15505(15) 0.23560(7) 0.0285(3) Uani 1 d . . . .

loop_
_atom_site_aniso_label
_atom_site_aniso_U_11
_atom_site_aniso_U_22
_atom_site_aniso_U_33
_atom_site_aniso_U_12
_atom_site_aniso_U_13
_atom_site_aniso_U_23
Cl1 0.0360(2) 0.01478(18) 0.0258(2) 0.00074(16) 0.00445(16) 0.00050(14)
Cl2 0.0340(2) 0.0247(2) 0.01852(18) -0.00190(17) 0.00538(16) 0.00390(14)
O1 0.0348(6) 0.0211(6) 0.0189(5) -0.0006(5) 0.0070(5) -0.0049(4)
O2 0.0459(7) 0.0198(6) 0.0204(6) 0.0048(5) 0.0093(5) -0.0030(4)
N1 0.0403(8) 0.0155(8) 0.0386(8) -0.0033(6) 0.0033(6) -0.0021(6)
N2 0.0398(8) 0.0320(8) 0.0226(7) -0.0045(6) 0.0096(6) 0.0061(6)
C1 0.0231(8) 0.0169(8) 0.0156(8) 0.0012(6) 0.0034(6) -0.0010(6)
C2 0.0215(8) 0.0137(8) 0.0179(8) 0.0002(6) 0.0022(6) -0.0005(6)
C3 0.0216(7) 0.0171(8) 0.0159(7) 0.0001(6) 0.0043(6) 0.0008(6)
C4 0.0264(8) 0.0152(8) 0.0165(8) 0.0021(6) 0.0042(6) -0.0015(6)
C5 0.0251(8) 0.0142(7) 0.0173(7) 0.0013(6) 0.0026(6) 0.0001(6)
C6 0.0240(8) 0.0174(8) 0.0157(8) 0.0005(6) 0.0043(6) 0.0003(6)
C7 0.0244(8) 0.0156(8) 0.0225(8) -0.0009(6) 0.0024(6) -0.0017(6)
C8 0.0253(8) 0.0211(8) 0.0192(8) 0.0003(6) 0.0055(6) 0.0016(6)
N3 0.0306(7) 0.0228(7) 0.0270(8) 0.0020(6) -0.0042(6) -0.0020(5)
N4 0.0395(9) 0.0425(9) 0.0317(8) -0.0121(7) 0.0057(7) 0.0043(6)
C9 0.0280(9) 0.0280(9) 0.0230(9) 0.0004(7) 0.0009(7) 0.0003(6)
H9 0.04090 0.07824 0.04472 -0.01319 0.01167 0.00008
C10 0.0279(9) 0.0265(9) 0.0192(8) -0.0003(7) 0.0035(7) -0.0015(6)
H10 0.04787 0.06747 0.02597 -0.00855 0.00608 -0.01176
C11 0.0297(9) 0.0204(8) 0.0203(8) 0.0006(7) 0.0018(7) 0.0009(6)
C12 0.0372(10) 0.0327(9) 0.0192(8) 0.0001(8) 0.0057(7) -0.0022(7)
H12 0.05931 0.08207 0.03086 -0.00841 0.01679 -0.00562
C13 0.0402(10) 0.0292(9) 0.0220(9) 0.0048(8) -0.0014(8) -0.0055(7)
H13 0.06976 0.07520 0.03444 -0.00498 -0.00334 -0.02233
C14 0.0384(12) 0.0381(12) 0.0537(13) -0.0078(9) -0.0097(9) -0.0064(9)
H14Aa 0.06341 0.07192 0.06416 -0.00696 -0.02537 0.00255
H14Ba 0.06974 0.04268 0.10478 -0.00710 -0.01402 -0.01711
H14Ca 0.05263 0.08462 0.07005 -0.01983 0.00330 -0.00418
H14Ab 0.06835 0.04809 0.09596 -0.00671 -0.01061 -0.02363
H14Bb 0.05710 0.08295 0.06835 -0.02389 0.00057 0.00252
H14Cb 0.05865 0.06828 0.07181 -0.00285 -0.02580 0.00365
C15 0.0304(10) 0.0295(9) 0.0258(9) -0.0050(8) 0.0039(7) 0.0021(6)

loop_
_atom_type_symbol
_atom_type_description
_atom_type_scat_dispersion_real
_atom_type_scat_dispersion_imag
_atom_type_scat_source
C C 0.0033 0.0016 'Clementi & Roetti 1974. Atomic Data & Nuclear Data Tables. 14, 177'
H H 0.0000 0.0000 'Clementi & Roetti 1974. Atomic Data & Nuclear Data Tables. 14, 177'
N N 0.0061 0.0033 'Clementi & Roetti 1974. Atomic Data & Nuclear Data Tables. 14, 177'
O O 0.0106 0.0060 'Clementi & Roetti 1974. Atomic Data & Nuclear Data Tables. 14, 177'
Cl Cl 0.1484 0.1585 'Clementi & Roetti 1974. Atomic Data & Nuclear Data Tables. 14, 177'

loop_
_geom_angle_atom_site_label_1
_geom_angle_atom_site_label_2
_geom_angle_atom_site_label_3
_geom_angle
_geom_angle_site_symmetry_1
_geom_angle_site_symmetry_2
_geom_angle_site_symmetry_3
_geom_angle_publ_flag
O1 C1 C6 122.61(11) . . . ?
O1 C1 C2 122.46(11) . . . ?
C6 C1 C2 114.92(11) . . . ?
C1 C2 C7 116.04(11) . . . ?
C1 C2 C3 122.76(11) . . . ?
C7 C2 C3 121.17(11) . . . ?
C4 C3 C8 116.98(11) . . . ?
C4 C3 C2 121.87(11) . . . ?
C8 C3 C2 121.14(11) . . . ?
O2 C4 C5 122.52(11) . . . ?
O2 C4 C3 122.54(11) . . . ?
C5 C4 C3 114.89(11) . . . ?
Cl1 C5 C6 121.57(9) . . . ?
Cl1 C5 C4 115.80(9) . . . ?
C6 C5 C4 122.63(11) . . . ?
Cl2 C6 C5 121.88(9) . . . ?
Cl2 C6 C1 115.66(9) . . . ?
C5 C6 C1 122.46(11) . . . ?
N1 C7 C2 179.201(9) . . . ?
N2 C8 C3 179.035(10) . . . ?
C13 N3 C9 121.53(11) . . . ?
C13 N3 C14 118.57(12) . . . ?
C9 N3 C14 119.88(12) . . . ?
N3 C9 C10 120.42(12) . . . ?
N3 C9 H9 116.3(7) . . . ?
C10 C9 H9 123.3(7) . . . ?
C9 C10 C11 118.51(12) . . . ?
C9 C10 H10 120.93(16) . . . ?
C11 C10 H10 120.53(16) . . . ?
C15 C11 C10 120.63(12) . . . ?
C15 C11 C12 118.92(12) . . . ?
C10 C11 C12 120.42(12) . . . ?
C13 C12 C11 118.73(12) . . . ?
C13 C12 H12 121.01(17) . . . ?
C11 C12 H12 120.13(17) . . . ?
N3 C13 C12 120.38(12) . . . ?
N3 C13 H13 117.7(9) . . . ?
C12 C13 H13 121.8(8) . . . ?
N3 C14 H14Ca 109.5(3) . . . ?
N3 C14 H14Aa 109.5(4) . . . ?
N3 C14 H14Ba 109.5(4) . . . ?
H14Ca C14 H14Aa 109.5(4) . . . ?
H14Ca C14 H14Ba 109.5(5) . . . ?
H14Aa C14 H14Ba 109.5(4) . . . ?
N4 C15 C11 176.52(4) . . . ?

loop_
_geom_bond_atom_site_label_1
_geom_bond_atom_site_label_2
_geom_bond_distance
_geom_bond_site_symmetry_2
_geom_bond_publ_flag
Cl1 C5 1.7114(13) . ?
Cl2 C6 1.7134(13) . ?
O1 C1 1.2502(15) . ?
O2 C4 1.2374(15) . ?
N1 C7 1.1606(16) . ?
N2 C8 1.1618(16) . ?
C1 C6 1.4659(18) . ?
C1 C2 1.4443(18) . ?
C2 C7 1.4255(19) . ?
C2 C3 1.3884(17) . ?
C3 C4 1.4552(18) . ?
C3 C8 1.4260(18) . ?
C4 C5 1.4647(18) . ?
C5 C6 1.3619(18) . ?
N3 C13 1.3453(18) . ?
N3 C9 1.3463(17) . ?
N3 C14 1.475(2) . ?
N4 C15 1.1555(18) . ?
C9 C10 1.3806(19) . ?
C9 H9 1.083(2) . ?
C10 C11 1.3847(18) . ?
C10 H10 1.083(2) . ?
C11 C15 1.433(2) . ?
C11 C12 1.3863(19) . ?
C12 C13 1.376(2) . ?
C12 H12 1.082(2) . ?
C13 H13 1.083(2) . ?
C14 H14Ca 1.0770(14) . ?
C14 H14Aa 1.0770(14) . ?
C14 H14Ba 1.0770(14) . ?

loop_
_geom_hbond_atom_site_label_D
_geom_hbond_atom_site_label_H
_geom_hbond_atom_site_label_A
_geom_hbond_distance_DH
_geom_hbond_distance_HA
_geom_hbond_distance_DA
_geom_hbond_angle_DHA
_geom_hbond_site_symmetry_A
C13 H13 N1 1.083(2) 2.394(5) 3.4582(19) 167.2(4) 1
C14 H14Ba O1 1.0770(14) 2.426(3) 3.4301(19) 154.7(3) 1
C14 H14Ab O1 0.94(4) 2.54(4) 3.4301(19) 159.(1) 1
C13 H13 Cl1 1.083(2) 2.933(15) 3.5786(15) 118.5(8) 1_565
C12 H12 N1 1.082(2) 2.657(11) 3.4440(19) 129.1(6) 3_675

loop_
_geom_torsion_atom_site_label_1
_geom_torsion_atom_site_label_2
_geom_torsion_atom_site_label_3
_geom_torsion_atom_site_label_4
_geom_torsion_site_symmetry_1
_geom_torsion_site_symmetry_2
_geom_torsion_site_symmetry_3
_geom_torsion_site_symmetry_4
_geom_torsion
_geom_torsion_publ_flag
Cl1 C5 C6 Cl2 . . . . 0.14(14) ?
Cl1 C5 C6 C1 . . . . 179.73(16) ?
Cl1 C5 C4 O2 . . . . 3.52(16) ?
Cl1 C5 C4 C3 . . . . -174.03(15) ?
Cl2 C6 C5 C4 . . . . -179.60(16) ?
Cl2 C6 C1 O1 . . . . -4.35(16) ?
Cl2 C6 C1 C2 . . . . 174.48(15) ?
O1 C1 C6 C5 . . . . 176.04(18) ?
O1 C1 C2 C7 . . . . 5.49(17) ?
O1 C1 C2 C3 . . . . -176.70(18) ?
O2 C4 C5 C6 . . . . -176.73(19) ?
O2 C4 C3 C8 . . . . -4.29(18) ?
O2 C4 C3 C2 . . . . 176.11(18) ?
C1 C6 C5 C4 . . . . 0.00(19) ?
C1 C2 C3 C4 . . . . 1.31(19) ?
C1 C2 C3 C8 . . . . -178.28(19) ?
C2 C1 C6 C5 . . . . -5.1(2) ?
C2 C3 C4 C5 . . . . -6.35(18) ?
C3 C4 C5 C6 . . . . 5.7(2) ?
C3 C2 C1 C6 . . . . 4.47(18) ?
C4 C3 C2 C7 . . . . 179.01(19) ?
C5 C4 C3 C8 . . . . 173.26(19) ?
C6 C1 C2 C7 . . . . -173.34(18) ?
C7 C2 C3 C8 . . . . -0.57(19) ?
N3 C13 C12 C11 . . . . 1.21(19) ?
N3 C13 C12 H12 . . . . 177.(1) ?
N3 C9 C10 C11 . . . . 0.35(19) ?
N3 C9 C10 H10 . . . . -178.(1) ?
C9 N3 C13 C12 . . . . -0.4(2) ?
C9 N3 C13 H13 . . . . -178.(1) ?
C9 N3 C14 H14Ca . . . . 4.5(5) ?
C9 N3 C14 H14Aa . . . . 124.5(4) ?
C9 N3 C14 H14Ba . . . . -115.5(4) ?
C9 C10 C11 C15 . . . . -177.7(2) ?
C9 C10 C11 C12 . . . . 0.5(2) ?
H9 C9 N3 C13 . . . . 179.(2) ?
H9 C9 N3 C14 . . . . -3.(2) ?
H9 C9 C10 C11 . . . . -179.(2) ?
H9 C9 C10 H10 . . . . 3.(2) ?
C10 C9 N3 C13 . . . . -0.4(2) ?
C10 C9 N3 C14 . . . . 177.9(2) ?
C10 C11 C12 C13 . . . . -1.3(2) ?
C10 C11 C12 H12 . . . . -177.(1) ?
H10 C10 C11 C15 . . . . 0.(1) ?
H10 C10 C11 C12 . . . . 179.(1) ?
C11 C12 C13 H13 . . . . 179.(1) ?
C12 C13 N3 C14 . . . . -178.7(2) ?
H12 C12 C13 H13 . . . . -5.(2) ?
H12 C12 C11 C15 . . . . 1.(1) ?
C13 N3 C14 H14Ca . . . . -177.1(5) ?
C13 N3 C14 H14Aa . . . . -57.1(4) ?
C13 N3 C14 H14Ba . . . . 62.9(4) ?
C13 C12 C11 C15 . . . . 176.9(2) ?
H13 C13 N3 C14 . . . . 4.(2) ?
